data_4026053
loop_
_publ_author_name
'Takenori Mitamura'
'Akiya Ogawa'

_publ_section_title
;
 Synthesis of 2,4-Diiodoquinolines via the Photochemical Cyclization of
 o-Alkynylaryl Isocyanides with Iodine
;
_journal_name_full 'Journal of Organic Chemistry'
_journal_page_first 1163
_journal_page_last 1166
_journal_paper_doi 10.1021/jo1021772
_journal_volume 76
_journal_year 2011
_chemical_formula_moiety 'C16 H11 I2 N O '
_chemical_formula_sum 'C16 H11 I2 N O'
_chemical_formula_weight 487.08
_space_group_IT_number 15
_symmetry_cell_setting monoclinic
_symmetry_Int_Tables_number 15
_symmetry_space_group_name_Hall '-C 2yc'
_symmetry_space_group_name_H-M 'C 1 2/c 1'
_cell_angle_alpha 90.0000
_cell_angle_beta 92.5870(7)
_cell_angle_gamma 90.0000
_cell_formula_units_Z 16
_cell_length_a 36.7158(7)
_cell_length_b 8.06317(15)
_cell_length_c 20.2857(4)
_cell_measurement_reflns_used 28464
_cell_measurement_temperature 103.1
_cell_measurement_theta_max 27.5
_cell_measurement_theta_min 3.0
_cell_volume 5999.4(2)
_computing_cell_refinement PROCESS-AUTO
_computing_data_collection PROCESS-AUTO
_computing_data_reduction CrystalStructure
_computing_publication_material 'CrystalStructure 3.8'
_computing_structure_refinement SHELXL
_computing_structure_solution SIR92
_diffrn_ambient_temperature 103.1
_diffrn_detector_area_resol_mean 10.00
_diffrn_measured_fraction_theta_full 0.998
_diffrn_measured_fraction_theta_max 0.998
_diffrn_measurement_device_type 'Rigaku RAXIS-RAPID'
_diffrn_measurement_method \w
_diffrn_radiation_type 'Mo K\a'
_diffrn_radiation_wavelength 0.71075
_diffrn_reflns_av_R_equivalents 0.020
_diffrn_reflns_limit_h_max 47
_diffrn_reflns_limit_h_min -47
_diffrn_reflns_limit_k_max 10
_diffrn_reflns_limit_k_min -10
_diffrn_reflns_limit_l_max 26
_diffrn_reflns_limit_l_min -26
_diffrn_reflns_number 28935
_diffrn_reflns_theta_full 27.49
_diffrn_reflns_theta_max 27.49
_exptl_absorpt_coefficient_mu 4.190
_exptl_absorpt_correction_T_max 0.811
_exptl_absorpt_correction_T_min 0.682
_exptl_absorpt_correction_type multi-scan
_exptl_absorpt_process_details
;
    Higashi, T. (1995). Program for Absorption Correction.
    Rigaku Corporation, Tokyo, Japan.
;
_exptl_crystal_colour colorless
_exptl_crystal_density_diffrn 2.157
_exptl_crystal_description block
_exptl_crystal_F_000 3648.00
_exptl_crystal_size_max 0.08
_exptl_crystal_size_mid 0.06
_exptl_crystal_size_min 0.05
_refine_diff_density_max 2.77
_refine_diff_density_min -0.61
_refine_ls_extinction_method none
_refine_ls_goodness_of_fit_ref 1.206
_refine_ls_hydrogen_treatment refall
_refine_ls_number_parameters 362
_refine_ls_number_reflns 6889
_refine_ls_R_factor_gt 0.0271
_refine_ls_shift/su_max 0.0030
_refine_ls_structure_factor_coef Fsqd
_refine_ls_weighting_details 'w = 1/[\s^2^(Fo^2^)+(0.0380P)^2^+16.9755P] where P=(Fo^2^+2Fc^2^)/3'
_refine_ls_weighting_scheme calc
_refine_ls_wR_factor_ref 0.0710
_reflns_number_gt 6665
_reflns_number_total 6889
_reflns_threshold_expression F^2^>2.0\s(F^2^)
_cod_data_source_file jo1021772_si_003.cif
_cod_data_source_block '_OME'
_cod_original_cell_volume 5999.36(19)
_cod_original_formula_sum 'C16 H11 I2 N O '
_cod_database_code 4026053

loop_
_symmetry_equiv_pos_site_id
_symmetry_equiv_pos_as_xyz
1 +X,+Y,+Z
2 -X,+Y,1/2-Z
3 -X,-Y,-Z
4 +X,-Y,1/2+Z
5 1/2+X,1/2+Y,+Z
6 1/2-X,1/2+Y,1/2-Z
7 1/2-X,1/2-Y,-Z
8 1/2+X,1/2-Y,1/2+Z

loop_
_atom_site_label
_atom_site_type_symbol
_atom_site_fract_x
_atom_site_fract_y
_atom_site_fract_z
_atom_site_U_iso_or_equiv
_atom_site_adp_type
_atom_site_occupancy
_atom_site_symmetry_multiplicity
_atom_site_calc_flag
_atom_site_refinement_flags
I(1) I 0.389853(5) 0.05521(2) 0.992104(10) 0.02364(5) Uani 1.00 1 d .
I(2) I 0.309685(5) 0.70941(2) 0.956052(9) 0.01817(5) Uani 1.00 1 d .
I(3) I 0.360219(5) -0.37707(2) 0.752212(9) 0.02159(5) Uani 1.00 1 d .
I(4) I 0.438284(5) 0.28395(2) 0.790712(9) 0.01733(5) Uani 1.00 1 d .
O(1) O 0.46973(6) 0.7101(2) 1.06218(10) 0.0251(4) Uani 1.00 1 d .
O(2) O 0.27914(5) 0.2812(2) 0.68164(10) 0.0205(4) Uani 1.00 1 d .
N(1) N 0.31315(6) 0.0999(3) 0.95189(11) 0.0151(4) Uani 1.00 1 d .
N(2) N 0.43608(6) -0.3252(3) 0.79653(11) 0.0159(4) Uani 1.00 1 d .
C(1) C 0.34147(7) 0.1913(3) 0.96911(13) 0.0151(4) Uani 1.00 1 d .
C(2) C 0.34259(7) 0.3684(3) 0.97228(12) 0.0146(4) Uani 1.00 1 d .
C(3) C 0.31056(7) 0.4478(3) 0.95331(12) 0.0146(4) Uani 1.00 1 d .
C(4) C 0.27870(7) 0.3580(3) 0.93208(12) 0.0149(4) Uani 1.00 1 d .
C(5) C 0.24501(7) 0.4301(3) 0.91030(13) 0.0182(5) Uani 1.00 1 d .
C(6) C 0.21593(8) 0.3314(3) 0.89044(14) 0.0194(5) Uani 1.00 1 d .
C(7) C 0.21893(7) 0.1581(3) 0.89179(13) 0.0182(5) Uani 1.00 1 d .
C(8) C 0.25093(7) 0.0833(3) 0.91321(13) 0.0174(5) Uani 1.00 1 d .
C(9) C 0.28150(7) 0.1817(3) 0.93324(12) 0.0142(4) Uani 1.00 1 d .
C(10) C 0.37620(7) 0.4590(3) 0.99480(13) 0.0148(4) Uani 1.00 1 d .
C(11) C 0.40160(7) 0.5081(3) 0.94964(13) 0.0184(5) Uani 1.00 1 d .
C(12) C 0.43323(8) 0.5916(3) 0.97019(13) 0.0193(5) Uani 1.00 1 d .
C(13) C 0.43919(7) 0.6299(3) 1.03656(14) 0.0167(5) Uani 1.00 1 d .
C(14) C 0.41353(7) 0.5864(3) 1.08215(13) 0.0178(5) Uani 1.00 1 d .
C(15) C 0.38244(7) 0.5002(3) 1.06114(13) 0.0172(5) Uani 1.00 1 d .
C(16) C 0.49645(8) 0.7565(4) 1.01676(16) 0.0265(6) Uani 1.00 1 d .
C(17) C 0.40772(7) -0.2367(3) 0.77806(13) 0.0152(4) Uani 1.00 1 d .
C(18) C 0.40589(7) -0.0601(3) 0.77384(12) 0.0144(4) Uani 1.00 1 d .
C(19) C 0.43754(7) 0.0231(3) 0.79361(12) 0.0146(4) Uani 1.00 1 d .
C(20) C 0.46935(7) -0.0650(3) 0.81609(12) 0.0143(4) Uani 1.00 1 d .
C(21) C 0.50231(7) 0.0122(3) 0.83865(13) 0.0172(5) Uani 1.00 1 d .
C(22) C 0.53178(7) -0.0818(3) 0.85950(14) 0.0199(5) Uani 1.00 1 d .
C(23) C 0.53011(8) -0.2560(4) 0.85784(14) 0.0210(5) Uani 1.00 1 d .
C(24) C 0.49856(7) -0.3345(3) 0.83614(14) 0.0189(5) Uani 1.00 1 d .
C(25) C 0.46746(7) -0.2405(3) 0.81567(13) 0.0151(4) Uani 1.00 1 d .
C(26) C 0.37207(7) 0.0296(3) 0.75047(13) 0.0149(4) Uani 1.00 1 d .
C(27) C 0.34412(7) 0.0551(3) 0.79259(13) 0.0182(5) Uani 1.00 1 d .
C(28) C 0.31261(7) 0.1406(3) 0.77170(13) 0.0183(5) Uani 1.00 1 d .
C(29) C 0.30930(7) 0.1996(3) 0.70740(13) 0.0153(5) Uani 1.00 1 d .
C(30) C 0.33743(7) 0.1763(3) 0.66452(13) 0.0175(5) Uani 1.00 1 d .
C(31) C 0.36863(7) 0.0910(3) 0.68618(13) 0.0168(5) Uani 1.00 1 d .
C(32) C 0.24808(8) 0.2884(4) 0.72138(16) 0.0274(6) Uani 1.00 1 d .
H(1) H 0.2425 0.5474 0.9094 0.022 Uiso 1.00 1 c R
H(2) H 0.1936 0.3813 0.8757 0.023 Uiso 1.00 1 c R
H(3) H 0.1986 0.0918 0.8778 0.022 Uiso 1.00 1 c R
H(4) H 0.2526 -0.0343 0.9146 0.021 Uiso 1.00 1 c R
H(5) H 0.3972 0.4841 0.9041 0.022 Uiso 1.00 1 c R
H(6) H 0.4506 0.6221 0.9391 0.023 Uiso 1.00 1 c R
H(7) H 0.4173 0.6155 1.1273 0.021 Uiso 1.00 1 c R
H(8) H 0.3652 0.4688 1.0923 0.021 Uiso 1.00 1 c R
H(9) H 0.5165 0.8146 1.0404 0.032 Uiso 1.00 1 c R
H(10) H 0.4853 0.8299 0.9830 0.032 Uiso 1.00 1 c R
H(11) H 0.5059 0.6569 0.9957 0.032 Uiso 1.00 1 c R
H(12) H 0.5040 0.1298 0.8394 0.021 Uiso 1.00 1 c R
H(13) H 0.5536 -0.0287 0.8752 0.024 Uiso 1.00 1 c R
H(14) H 0.5508 -0.3196 0.8718 0.025 Uiso 1.00 1 c R
H(15) H 0.4976 -0.4522 0.8348 0.023 Uiso 1.00 1 c R
H(16) H 0.3464 0.0139 0.8365 0.022 Uiso 1.00 1 c R
H(17) H 0.2936 0.1582 0.8012 0.022 Uiso 1.00 1 c R
H(18) H 0.3353 0.2184 0.6208 0.021 Uiso 1.00 1 c R
H(19) H 0.3878 0.0744 0.6569 0.020 Uiso 1.00 1 c R
H(20) H 0.2514 0.3775 0.7540 0.033 Uiso 1.00 1 c R
H(21) H 0.2453 0.1823 0.7442 0.033 Uiso 1.00 1 c R
H(22) H 0.2262 0.3103 0.6933 0.033 Uiso 1.00 1 c R

loop_
_atom_site_aniso_label
_atom_site_aniso_U_11
_atom_site_aniso_U_22
_atom_site_aniso_U_33
_atom_site_aniso_U_12
_atom_site_aniso_U_13
_atom_site_aniso_U_23
I(1) 0.01744(10) 0.01964(11) 0.03322(11) 0.00278(7) -0.00575(7) 0.00170(8)
I(2) 0.01886(10) 0.01262(9) 0.02267(10) 0.00138(6) -0.00297(7) -0.00108(6)
I(3) 0.01739(10) 0.01903(10) 0.02784(10) -0.00269(6) -0.00449(7) -0.00214(7)
I(4) 0.01870(10) 0.01219(9) 0.02090(9) -0.00058(6) -0.00148(7) -0.00019(6)
O(1) 0.0188(10) 0.0329(12) 0.0233(10) -0.0121(8) 0.0001(8) -0.0063(9)
O(2) 0.0162(9) 0.0230(10) 0.0224(9) 0.0063(7) 0.0001(7) 0.0035(8)
N(1) 0.0142(10) 0.0150(10) 0.0159(9) -0.0002(8) -0.0004(8) -0.0002(8)
N(2) 0.0156(10) 0.0146(10) 0.0173(10) -0.0012(8) -0.0018(8) -0.0003(8)
C(1) 0.0150(11) 0.0146(12) 0.0157(11) 0.0012(9) -0.0007(9) 0.0006(9)
C(2) 0.0143(11) 0.0156(12) 0.0138(10) -0.0003(9) -0.0001(8) -0.0010(9)
C(3) 0.0174(12) 0.0112(11) 0.0152(11) 0.0008(9) 0.0002(9) -0.0018(9)
C(4) 0.0147(11) 0.0160(12) 0.0138(10) 0.0019(9) 0.0002(9) -0.0010(9)
C(5) 0.0178(12) 0.0167(12) 0.0197(12) 0.0042(10) -0.0021(9) 0.0006(10)
C(6) 0.0159(12) 0.0220(13) 0.0201(12) 0.0027(10) -0.0019(9) 0.0018(11)
C(7) 0.0149(12) 0.0225(13) 0.0169(11) -0.0029(10) -0.0022(9) 0.0007(10)
C(8) 0.0177(12) 0.0168(12) 0.0175(11) -0.0008(10) -0.0005(9) 0.0000(10)
C(9) 0.0143(11) 0.0155(12) 0.0128(10) 0.0001(9) 0.0008(8) -0.0007(9)
C(10) 0.0140(11) 0.0124(11) 0.0177(11) -0.0013(9) -0.0008(9) 0.0004(9)
C(11) 0.0184(12) 0.0226(13) 0.0143(11) -0.0007(10) 0.0005(9) -0.0009(10)
C(12) 0.0189(12) 0.0210(13) 0.0183(12) -0.0039(10) 0.0030(9) 0.0000(10)
C(13) 0.0141(11) 0.0141(12) 0.0217(12) -0.0027(9) -0.0013(9) -0.0007(10)
C(14) 0.0179(12) 0.0192(12) 0.0163(11) -0.0010(10) -0.0002(9) -0.0032(10)
C(15) 0.0153(11) 0.0200(13) 0.0165(11) -0.0011(10) 0.0017(9) -0.0003(10)
C(16) 0.0205(14) 0.0283(15) 0.0310(15) -0.0098(12) 0.0022(11) -0.0026(13)
C(17) 0.0154(11) 0.0146(12) 0.0155(11) -0.0029(9) -0.0005(9) -0.0012(9)
C(18) 0.0129(11) 0.0164(12) 0.0139(10) 0.0004(9) 0.0004(8) -0.0001(9)
C(19) 0.0171(12) 0.0125(12) 0.0143(11) -0.0004(9) 0.0011(9) -0.0001(9)
C(20) 0.0142(11) 0.0164(12) 0.0123(10) -0.0003(9) -0.0004(8) -0.0002(9)
C(21) 0.0176(12) 0.0176(12) 0.0162(11) -0.0032(10) -0.0013(9) 0.0002(10)
C(22) 0.0143(12) 0.0254(14) 0.0197(12) -0.0035(10) -0.0024(9) 0.0023(11)
C(23) 0.0156(12) 0.0282(14) 0.0191(12) 0.0035(11) -0.0014(9) 0.0049(11)
C(24) 0.0186(12) 0.0164(12) 0.0214(12) 0.0012(10) -0.0020(10) 0.0019(10)
C(25) 0.0140(11) 0.0167(12) 0.0144(11) -0.0001(9) 0.0004(9) 0.0014(10)
C(26) 0.0152(11) 0.0119(11) 0.0171(11) 0.0005(9) -0.0034(9) -0.0008(9)
C(27) 0.0195(12) 0.0200(13) 0.0151(11) 0.0012(10) -0.0005(9) 0.0013(10)
C(28) 0.0168(12) 0.0203(13) 0.0180(12) 0.0023(10) 0.0035(9) -0.0001(10)
C(29) 0.0133(11) 0.0122(11) 0.0204(12) -0.0003(9) -0.0018(9) -0.0001(9)
C(30) 0.0177(12) 0.0190(12) 0.0156(11) -0.0003(10) -0.0002(9) 0.0035(10)
C(31) 0.0147(11) 0.0194(12) 0.0164(11) 0.0011(10) 0.0018(9) 0.0006(10)
C(32) 0.0207(14) 0.0325(17) 0.0293(15) 0.0115(12) 0.0044(11) 0.0053(13)

loop_
_atom_type_symbol
_atom_type_description
_atom_type_scat_dispersion_real
_atom_type_scat_dispersion_imag
_atom_type_scat_source
C C 0.003 0.002
;
International Tables for Crystallography
(1992, Vol. C, Tables 4.2.6.8 and 6.1.1.4)
;
H H 0.000 0.000
;
International Tables for Crystallography
(1992, Vol. C, Table 6.1.1.4)
;
N N 0.006 0.003
;
International Tables for Crystallography
(1992, Vol. C, Tables 4.2.6.8 and 6.1.1.4)
;
O O 0.011 0.006
;
International Tables for Crystallography
(1992, Vol. C, Tables 4.2.6.8 and 6.1.1.4)
;
I I -0.474 1.812
;
International Tables for Crystallography
(1992, Vol. C, Tables 4.2.6.8 and 6.1.1.4)
;

loop_
_geom_angle_atom_site_label_1
_geom_angle_atom_site_label_2
_geom_angle_atom_site_label_3
_geom_angle
_geom_angle_publ_flag
C(13) O(1) C(16) 116.9(2) yes
C(29) O(2) C(32) 117.1(2) yes
C(1) N(1) C(9) 117.1(2) yes
C(17) N(2) C(25) 117.1(2) yes
I(1) C(1) N(1) 114.48(19) yes
I(1) C(1) C(2) 118.99(18) yes
N(1) C(1) C(2) 126.5(2) yes
C(1) C(2) C(3) 115.4(2) yes
C(1) C(2) C(10) 121.7(2) yes
C(3) C(2) C(10) 122.9(2) yes
I(2) C(3) C(2) 118.08(18) yes
I(2) C(3) C(4) 120.16(18) yes
C(2) C(3) C(4) 121.8(2) yes
C(3) C(4) C(5) 125.3(2) yes
C(3) C(4) C(9) 116.4(2) yes
C(5) C(4) C(9) 118.4(2) yes
C(4) C(5) C(6) 120.5(2) yes
C(5) C(6) C(7) 120.7(2) yes
C(6) C(7) C(8) 120.6(2) yes
C(7) C(8) C(9) 119.9(2) yes
N(1) C(9) C(4) 122.8(2) yes
N(1) C(9) C(8) 117.3(2) yes
C(4) C(9) C(8) 119.8(2) yes
C(2) C(10) C(11) 120.5(2) yes
C(2) C(10) C(15) 120.7(2) yes
C(11) C(10) C(15) 118.7(2) yes
C(10) C(11) C(12) 121.0(2) yes
C(11) C(12) C(13) 119.4(2) yes
O(1) C(13) C(12) 124.1(2) yes
O(1) C(13) C(14) 115.6(2) yes
C(12) C(13) C(14) 120.3(2) yes
C(13) C(14) C(15) 119.6(2) yes
C(10) C(15) C(14) 120.8(2) yes
I(3) C(17) N(2) 114.56(19) yes
I(3) C(17) C(18) 118.71(18) yes
N(2) C(17) C(18) 126.7(2) yes
C(17) C(18) C(19) 115.4(2) yes
C(17) C(18) C(26) 122.5(2) yes
C(19) C(18) C(26) 122.1(2) yes
I(4) C(19) C(18) 119.18(19) yes
I(4) C(19) C(20) 119.73(18) yes
C(18) C(19) C(20) 121.1(2) yes
C(19) C(20) C(21) 124.0(2) yes
C(19) C(20) C(25) 117.2(2) yes
C(21) C(20) C(25) 118.8(2) yes
C(20) C(21) C(22) 120.4(2) yes
C(21) C(22) C(23) 120.8(2) yes
C(22) C(23) C(24) 120.2(2) yes
C(23) C(24) C(25) 120.2(2) yes
N(2) C(25) C(20) 122.4(2) yes
N(2) C(25) C(24) 118.0(2) yes
C(20) C(25) C(24) 119.6(2) yes
C(18) C(26) C(27) 120.4(2) yes
C(18) C(26) C(31) 120.4(2) yes
C(27) C(26) C(31) 119.1(2) yes
C(26) C(27) C(28) 121.0(2) yes
C(27) C(28) C(29) 119.4(2) yes
O(2) C(29) C(28) 123.9(2) yes
O(2) C(29) C(30) 115.8(2) yes
C(28) C(29) C(30) 120.3(2) yes
C(29) C(30) C(31) 119.5(2) yes
C(26) C(31) C(30) 120.6(2) yes
C(4) C(5) H(1) 119.8 no
C(6) C(5) H(1) 119.7 no
C(5) C(6) H(2) 119.6 no
C(7) C(6) H(2) 119.6 no
C(6) C(7) H(3) 119.7 no
C(8) C(7) H(3) 119.7 no
C(7) C(8) H(4) 120.0 no
C(9) C(8) H(4) 120.0 no
C(10) C(11) H(5) 119.5 no
C(12) C(11) H(5) 119.5 no
C(11) C(12) H(6) 120.3 no
C(13) C(12) H(6) 120.3 no
C(13) C(14) H(7) 120.2 no
C(15) C(14) H(7) 120.2 no
C(10) C(15) H(8) 119.6 no
C(14) C(15) H(8) 119.6 no
O(1) C(16) H(9) 109.5 no
O(1) C(16) H(10) 109.5 no
O(1) C(16) H(11) 109.5 no
H(9) C(16) H(10) 109.5 no
H(9) C(16) H(11) 109.5 no
H(10) C(16) H(11) 109.5 no
C(20) C(21) H(12) 119.8 no
C(22) C(21) H(12) 119.8 no
C(21) C(22) H(13) 119.6 no
C(23) C(22) H(13) 119.6 no
C(22) C(23) H(14) 119.9 no
C(24) C(23) H(14) 119.9 no
C(23) C(24) H(15) 119.9 no
C(25) C(24) H(15) 119.9 no
C(26) C(27) H(16) 119.5 no
C(28) C(27) H(16) 119.5 no
C(27) C(28) H(17) 120.3 no
C(29) C(28) H(17) 120.3 no
C(29) C(30) H(18) 120.2 no
C(31) C(30) H(18) 120.2 no
C(26) C(31) H(19) 119.7 no
C(30) C(31) H(19) 119.7 no
O(2) C(32) H(20) 109.5 no
O(2) C(32) H(21) 109.5 no
O(2) C(32) H(22) 109.5 no
H(20) C(32) H(21) 109.5 no
H(20) C(32) H(22) 109.5 no
H(21) C(32) H(22) 109.5 no

loop_
_geom_bond_atom_site_label_1
_geom_bond_atom_site_label_2
_geom_bond_distance
_geom_bond_publ_flag
I(1) C(1) 2.122(2) yes
I(2) C(3) 2.110(2) yes
I(3) C(17) 2.125(2) yes
I(4) C(19) 2.104(2) yes
O(1) C(13) 1.376(3) yes
O(1) C(16) 1.426(3) yes
O(2) C(29) 1.371(3) yes
O(2) C(32) 1.427(3) yes
N(1) C(1) 1.309(3) yes
N(1) C(9) 1.374(3) yes
N(2) C(17) 1.303(3) yes
N(2) C(25) 1.380(3) yes
C(1) C(2) 1.430(3) yes
C(2) C(3) 1.379(3) yes
C(2) C(10) 1.488(3) yes
C(3) C(4) 1.426(3) yes
C(4) C(5) 1.419(3) yes
C(4) C(9) 1.425(3) yes
C(5) C(6) 1.377(3) yes
C(6) C(7) 1.402(4) yes
C(7) C(8) 1.374(3) yes
C(8) C(9) 1.419(3) yes
C(10) C(11) 1.394(3) yes
C(10) C(15) 1.395(3) yes
C(11) C(12) 1.390(3) yes
C(12) C(13) 1.389(3) yes
C(13) C(14) 1.395(3) yes
C(14) C(15) 1.387(3) yes
C(17) C(18) 1.429(3) yes
C(18) C(19) 1.385(3) yes
C(18) C(26) 1.495(3) yes
C(19) C(20) 1.424(3) yes
C(20) C(21) 1.418(3) yes
C(20) C(25) 1.417(3) yes
C(21) C(22) 1.373(3) yes
C(22) C(23) 1.406(4) yes
C(23) C(24) 1.375(3) yes
C(24) C(25) 1.417(3) yes
C(26) C(27) 1.380(3) yes
C(26) C(31) 1.396(3) yes
C(27) C(28) 1.396(3) yes
C(28) C(29) 1.389(3) yes
C(29) C(30) 1.393(3) yes
C(30) C(31) 1.390(3) yes
C(5) H(1) 0.950 no
C(6) H(2) 0.950 no
C(7) H(3) 0.950 no
C(8) H(4) 0.950 no
C(11) H(5) 0.950 no
C(12) H(6) 0.950 no
C(14) H(7) 0.950 no
C(15) H(8) 0.950 no
C(16) H(9) 0.980 no
C(16) H(10) 0.980 no
C(16) H(11) 0.980 no
C(21) H(12) 0.950 no
C(22) H(13) 0.950 no
C(23) H(14) 0.950 no
C(24) H(15) 0.950 no
C(27) H(16) 0.950 no
C(28) H(17) 0.950 no
C(30) H(18) 0.950 no
C(31) H(19) 0.950 no
C(32) H(20) 0.980 no
C(32) H(21) 0.980 no
C(32) H(22) 0.980 no

loop_
_geom_contact_atom_site_label_1
_geom_contact_atom_site_label_2
_geom_contact_distance
_geom_contact_site_symmetry_2
I(2) N(1) 3.153(2) 1_565
I(4) N(2) 3.155(2) 1_565
O(1) C(21) 3.151(3) 3_667
O(1) C(22) 3.394(3) 3_667
O(2) C(5) 3.483(3) 6_546
O(2) C(7) 3.386(3) 6_556
O(2) C(8) 3.265(3) 6_556
N(1) I(2) 3.153(2) 1_545
N(1) C(6) 3.462(3) 7_557
N(1) C(27) 3.493(3) .
N(2) I(4) 3.155(2) 1_545
N(2) C(12) 3.592(3) 1_545
N(2) C(23) 3.466(3) 2_656
C(3) C(7) 3.476(3) 7_557
C(4) C(7) 3.572(3) 7_557
C(4) C(8) 3.401(3) 7_557
C(5) O(2) 3.483(3) 6_556
C(5) C(8) 3.578(3) 7_557
C(5) C(9) 3.480(3) 7_557
C(6) N(1) 3.462(3) 7_557
C(6) C(9) 3.575(3) 7_557
C(6) C(30) 3.552(4) 6_556
C(7) O(2) 3.386(3) 6_546
C(7) C(3) 3.476(3) 7_557
C(7) C(4) 3.572(3) 7_557
C(8) O(2) 3.265(3) 6_546
C(8) C(4) 3.401(3) 7_557
C(8) C(5) 3.578(3) 7_557
C(9) C(5) 3.480(3) 7_557
C(9) C(6) 3.575(3) 7_557
C(9) C(28) 3.534(3) .
C(12) N(2) 3.592(3) 1_565
C(14) C(23) 3.554(4) 3_657
C(16) C(21) 3.474(4) 3_667
C(16) C(23) 3.506(4) 1_565
C(19) C(21) 3.552(3) 2_656
C(19) C(22) 3.457(3) 2_656
C(20) C(20) 3.578(3) 2_656
C(20) C(21) 3.409(3) 2_656
C(20) C(22) 3.563(3) 2_656
C(21) O(1) 3.151(3) 3_667
C(21) C(16) 3.474(4) 3_667
C(21) C(19) 3.552(3) 2_656
C(21) C(20) 3.409(3) 2_656
C(21) C(21) 3.593(3) 2_656
C(22) O(1) 3.394(3) 3_667
C(22) C(19) 3.457(3) 2_656
C(22) C(20) 3.563(3) 2_656
C(23) N(2) 3.466(3) 2_656
C(23) C(14) 3.554(4) 3_657
C(23) C(16) 3.506(4) 1_545
C(23) C(25) 3.527(3) 2_656
C(24) C(24) 3.501(4) 2_656
C(24) C(25) 3.459(3) 2_656
C(25) C(23) 3.527(3) 2_656
C(25) C(24) 3.459(3) 2_656
C(27) N(1) 3.493(3) .
C(28) C(9) 3.534(3) .
C(30) C(6) 3.552(4) 6_546
I(1) H(13) 3.331 3_657
I(1) H(16) 3.489 .
I(1) H(19) 3.507 4_555
I(2) H(4) 3.035 1_565
I(2) H(18) 3.479 4_565
I(2) H(22) 3.348 6_556
I(3) H(3) 3.342 6_546
I(3) H(5) 3.495 1_545
I(3) H(8) 3.340 4_554
I(4) H(5) 3.238 .
I(4) H(7) 3.465 4_564
I(4) H(15) 3.146 1_565
O(1) H(11) 3.322 3_667
O(1) H(12) 2.532 3_667
O(1) H(13) 3.007 3_667
O(1) H(14) 3.517 3_657
O(1) H(15) 3.146 3_657
O(2) H(1) 2.732 6_546
O(2) H(2) 3.586 6_546
O(2) H(3) 2.911 6_556
O(2) H(4) 2.679 6_556
N(1) H(2) 3.521 7_557
N(1) H(16) 2.776 .
N(1) H(17) 3.144 .
N(2) H(5) 3.073 1_545
N(2) H(6) 2.948 1_545
N(2) H(14) 3.469 2_656
C(1) H(2) 3.505 7_557
C(1) H(16) 3.060 .
C(2) H(3) 3.474 7_557
C(3) H(3) 3.474 7_557
C(4) H(17) 3.174 .
C(5) H(20) 3.218 .
C(6) H(20) 3.134 .
C(6) H(21) 3.421 .
C(7) H(8) 3.283 7_557
C(7) H(17) 3.369 .
C(7) H(20) 3.559 .
C(7) H(21) 3.194 .
C(8) H(17) 2.882 .
C(8) H(21) 3.517 .
C(8) H(22) 3.222 6_546
C(9) H(16) 3.432 .
C(9) H(17) 2.742 .
C(12) H(11) 3.059 3_667
C(13) H(11) 3.157 3_667
C(13) H(14) 3.129 3_657
C(14) H(14) 2.665 3_657
C(14) H(18) 3.397 4_565
C(14) H(19) 3.287 4_565
C(15) H(3) 3.359 7_557
C(15) H(14) 3.110 3_657
C(15) H(18) 3.130 4_565
C(16) H(10) 3.402 3_677
C(16) H(11) 3.344 3_667
C(16) H(12) 3.060 3_667
C(17) H(5) 3.441 1_545
C(17) H(14) 3.524 2_656
C(18) H(13) 3.440 2_656
C(19) H(13) 3.480 2_656
C(20) H(9) 3.562 3_667
C(20) H(10) 3.514 1_545
C(21) H(9) 2.933 3_667
C(21) H(10) 3.360 1_545
C(22) H(9) 3.498 3_667
C(22) H(10) 3.174 1_545
C(22) H(19) 3.241 2_656
C(23) H(6) 3.554 1_545
C(23) H(7) 3.488 3_657
C(23) H(10) 3.163 1_545
C(23) H(11) 3.054 1_545
C(24) H(6) 2.813 1_545
C(24) H(10) 3.316 1_545
C(24) H(11) 3.236 1_545
C(25) H(6) 2.832 1_545
C(25) H(10) 3.475 1_545
C(27) H(22) 3.273 6_546
C(28) H(20) 3.191 6_546
C(28) H(22) 3.118 6_546
C(29) H(1) 3.214 6_546
C(29) H(2) 3.069 6_546
C(29) H(20) 3.533 6_546
C(30) H(1) 3.398 6_546
C(30) H(2) 2.745 6_546
C(30) H(7) 3.491 4_564
C(30) H(8) 3.392 4_564
C(31) H(2) 3.065 6_546
C(31) H(7) 3.227 4_564
C(31) H(13) 3.311 2_656
C(32) H(1) 3.320 6_546
C(32) H(4) 3.107 6_556
C(32) H(17) 3.374 6_556
C(32) H(20) 3.351 6_546
C(32) H(21) 3.259 6_556
H(1) O(2) 2.732 6_556
H(1) C(29) 3.214 6_556
H(1) C(30) 3.398 6_556
H(1) C(32) 3.320 6_556
H(1) H(4) 3.395 1_565
H(1) H(4) 3.567 7_557
H(1) H(18) 3.206 6_556
H(1) H(20) 3.467 .
H(1) H(21) 3.350 6_556
H(1) H(22) 3.220 6_556
H(2) O(2) 3.586 6_556
H(2) N(1) 3.521 7_557
H(2) C(1) 3.505 7_557
H(2) C(29) 3.069 6_556
H(2) C(30) 2.745 6_556
H(2) C(31) 3.065 6_556
H(2) H(18) 2.920 6_556
H(2) H(19) 3.408 6_556
H(2) H(20) 3.327 .
H(3) I(3) 3.342 6_556
H(3) O(2) 2.911 6_546
H(3) C(2) 3.474 7_557
H(3) C(3) 3.474 7_557
H(3) C(15) 3.359 7_557
H(3) H(8) 2.496 7_557
H(3) H(18) 3.259 6_546
H(3) H(21) 3.351 .
H(4) I(2) 3.035 1_545
H(4) O(2) 2.679 6_546
H(4) C(32) 3.107 6_546
H(4) H(1) 3.395 1_545
H(4) H(1) 3.567 7_557
H(4) H(17) 3.207 .
H(4) H(20) 3.490 6_546
H(4) H(22) 2.668 6_546
H(5) I(3) 3.495 1_565
H(5) I(4) 3.238 .
H(5) N(2) 3.073 1_565
H(5) C(17) 3.441 1_565
H(6) N(2) 2.948 1_565
H(6) C(23) 3.554 1_565
H(6) C(24) 2.813 1_565
H(6) C(25) 2.832 1_565
H(6) H(11) 3.029 3_667
H(6) H(15) 2.853 1_565
H(7) I(4) 3.465 4_565
H(7) C(23) 3.488 3_657
H(7) C(30) 3.491 4_565
H(7) C(31) 3.227 4_565
H(7) H(12) 3.584 3_667
H(7) H(13) 3.499 3_667
H(7) H(14) 2.657 3_657
H(7) H(15) 3.444 3_657
H(7) H(18) 3.293 4_565
H(7) H(19) 2.801 4_565
H(8) I(3) 3.340 4_555
H(8) C(7) 3.283 7_557
H(8) C(30) 3.392 4_565
H(8) H(3) 2.496 7_557
H(8) H(14) 3.359 3_657
H(8) H(18) 2.820 4_565
H(9) C(20) 3.562 3_667
H(9) C(21) 2.933 3_667
H(9) C(22) 3.498 3_667
H(9) H(9) 3.594 3_677
H(9) H(10) 2.906 3_677
H(9) H(12) 2.624 3_667
H(9) H(13) 3.596 3_667
H(10) C(16) 3.402 3_677
H(10) C(20) 3.514 1_565
H(10) C(21) 3.360 1_565
H(10) C(22) 3.174 1_565
H(10) C(23) 3.163 1_565
H(10) C(24) 3.316 1_565
H(10) C(25) 3.475 1_565
H(10) H(9) 2.906 3_677
H(10) H(10) 3.016 3_677
H(10) H(13) 3.585 1_565
H(10) H(14) 3.580 1_565
H(11) O(1) 3.322 3_667
H(11) C(12) 3.059 3_667
H(11) C(13) 3.157 3_667
H(11) C(16) 3.344 3_667
H(11) C(23) 3.054 1_565
H(11) C(24) 3.236 1_565
H(11) H(6) 3.029 3_667
H(11) H(11) 2.574 3_667
H(11) H(14) 3.075 1_565
H(11) H(15) 3.379 1_565
H(12) O(1) 2.532 3_667
H(12) C(16) 3.060 3_667
H(12) H(7) 3.584 3_667
H(12) H(9) 2.624 3_667
H(12) H(15) 3.379 1_565
H(13) I(1) 3.331 3_657
H(13) O(1) 3.007 3_667
H(13) C(18) 3.440 2_656
H(13) C(19) 3.480 2_656
H(13) C(31) 3.311 2_656
H(13) H(7) 3.499 3_667
H(13) H(9) 3.596 3_667
H(13) H(10) 3.585 1_545
H(13) H(19) 2.424 2_656
H(14) O(1) 3.517 3_657
H(14) N(2) 3.469 2_656
H(14) C(13) 3.129 3_657
H(14) C(14) 2.665 3_657
H(14) C(15) 3.110 3_657
H(14) C(17) 3.524 2_656
H(14) H(7) 2.657 3_657
H(14) H(8) 3.359 3_657
H(14) H(10) 3.580 1_545
H(14) H(11) 3.075 1_545
H(15) I(4) 3.146 1_545
H(15) O(1) 3.146 3_657
H(15) H(6) 2.853 1_545
H(15) H(7) 3.444 3_657
H(15) H(11) 3.379 1_545
H(15) H(12) 3.379 1_545
H(15) H(15) 3.455 2_656
H(16) I(1) 3.489 .
H(16) N(1) 2.776 .
H(16) C(1) 3.060 .
H(16) C(9) 3.432 .
H(16) H(22) 3.164 6_546
H(17) N(1) 3.144 .
H(17) C(4) 3.174 .
H(17) C(7) 3.369 .
H(17) C(8) 2.882 .
H(17) C(9) 2.742 .
H(17) C(32) 3.374 6_546
H(17) H(4) 3.207 .
H(17) H(20) 2.989 6_546
H(17) H(22) 2.901 6_546
H(18) I(2) 3.479 4_564
H(18) C(14) 3.397 4_564
H(18) C(15) 3.130 4_564
H(18) H(1) 3.206 6_546
H(18) H(2) 2.920 6_546
H(18) H(3) 3.259 6_556
H(18) H(7) 3.293 4_564
H(18) H(8) 2.820 4_564
H(19) I(1) 3.507 4_554
H(19) C(14) 3.287 4_564
H(19) C(22) 3.241 2_656
H(19) H(2) 3.408 6_546
H(19) H(7) 2.801 4_564
H(19) H(13) 2.424 2_656
H(20) C(5) 3.218 .
H(20) C(6) 3.134 .
H(20) C(7) 3.559 .
H(20) C(28) 3.191 6_556
H(20) C(29) 3.533 6_556
H(20) C(32) 3.351 6_556
H(20) H(1) 3.467 .
H(20) H(2) 3.327 .
H(20) H(4) 3.490 6_556
H(20) H(17) 2.989 6_556
H(20) H(21) 2.461 6_556
H(21) C(6) 3.421 .
H(21) C(7) 3.194 .
H(21) C(8) 3.517 .
H(21) C(32) 3.259 6_546
H(21) H(1) 3.350 6_546
H(21) H(3) 3.351 .
H(21) H(20) 2.461 6_546
H(21) H(22) 3.403 6_546
H(22) I(2) 3.348 6_546
H(22) C(8) 3.222 6_556
H(22) C(27) 3.273 6_556
H(22) C(28) 3.118 6_556
H(22) H(1) 3.220 6_546
H(22) H(4) 2.668 6_556
H(22) H(16) 3.164 6_556
H(22) H(17) 2.901 6_556
H(22) H(21) 3.403 6_556

loop_
_geom_torsion_atom_site_label_1
_geom_torsion_atom_site_label_2
_geom_torsion_atom_site_label_3
_geom_torsion_atom_site_label_4
_geom_torsion
C(16) O(1) C(13) C(12) 0.4(4)
C(16) O(1) C(13) C(14) -179.9(2)
C(32) O(2) C(29) C(28) -7.3(3)
C(32) O(2) C(29) C(30) 172.2(2)
C(1) N(1) C(9) C(4) 0.1(2)
C(1) N(1) C(9) C(8) 178.7(2)
C(9) N(1) C(1) I(1) -176.83(17)
C(9) N(1) C(1) C(2) 1.9(3)
C(17) N(2) C(25) C(20) 0.4(3)
C(17) N(2) C(25) C(24) 179.8(2)
C(25) N(2) C(17) I(3) -178.25(18)
C(25) N(2) C(17) C(18) 1.8(4)
I(1) C(1) C(2) C(3) 176.74(18)
I(1) C(1) C(2) C(10) -3.4(3)
N(1) C(1) C(2) C(3) -1.9(3)
N(1) C(1) C(2) C(10) 177.9(2)
C(1) C(2) C(3) I(2) -179.79(17)
C(1) C(2) C(3) C(4) -0.0(3)
C(1) C(2) C(10) C(11) 90.4(3)
C(1) C(2) C(10) C(15) -91.2(3)
C(3) C(2) C(10) C(11) -89.7(3)
C(3) C(2) C(10) C(15) 88.6(3)
C(10) C(2) C(3) I(2) 0.4(3)
C(10) C(2) C(3) C(4) -179.8(2)
I(2) C(3) C(4) C(5) 1.4(3)
I(2) C(3) C(4) C(9) -178.60(17)
C(2) C(3) C(4) C(5) -178.4(2)
C(2) C(3) C(4) C(9) 1.6(3)
C(3) C(4) C(5) C(6) 179.6(2)
C(3) C(4) C(9) N(1) -1.7(3)
C(3) C(4) C(9) C(8) 179.7(2)
C(5) C(4) C(9) N(1) 178.3(2)
C(5) C(4) C(9) C(8) -0.3(3)
C(9) C(4) C(5) C(6) -0.4(3)
C(4) C(5) C(6) C(7) 0.5(4)
C(5) C(6) C(7) C(8) 0.2(4)
C(6) C(7) C(8) C(9) -1.0(4)
C(7) C(8) C(9) N(1) -177.7(2)
C(7) C(8) C(9) C(4) 1.0(3)
C(2) C(10) C(11) C(12) -179.5(2)
C(2) C(10) C(15) C(14) -179.2(2)
C(11) C(10) C(15) C(14) -0.9(4)
C(15) C(10) C(11) C(12) 2.2(4)
C(10) C(11) C(12) C(13) -1.5(4)
C(11) C(12) C(13) O(1) 179.1(2)
C(11) C(12) C(13) C(14) -0.5(4)
O(1) C(13) C(14) C(15) -177.9(2)
C(12) C(13) C(14) C(15) 1.8(4)
C(13) C(14) C(15) C(10) -1.1(4)
I(3) C(17) C(18) C(19) 177.89(18)
I(3) C(17) C(18) C(26) -1.4(3)
N(2) C(17) C(18) C(19) -2.1(4)
N(2) C(17) C(18) C(26) 178.6(2)
C(17) C(18) C(19) I(4) -179.38(17)
C(17) C(18) C(19) C(20) 0.3(3)
C(17) C(18) C(26) C(27) 80.1(3)
C(17) C(18) C(26) C(31) -101.1(3)
C(19) C(18) C(26) C(27) -99.2(3)
C(19) C(18) C(26) C(31) 79.6(3)
C(26) C(18) C(19) I(4) -0.1(2)
C(26) C(18) C(19) C(20) 179.6(2)
I(4) C(19) C(20) C(21) 1.4(3)
I(4) C(19) C(20) C(25) -178.74(18)
C(18) C(19) C(20) C(21) -178.3(2)
C(18) C(19) C(20) C(25) 1.6(3)
C(19) C(20) C(21) C(22) -179.97(19)
C(19) C(20) C(25) N(2) -2.0(3)
C(19) C(20) C(25) C(24) 178.6(2)
C(21) C(20) C(25) N(2) 177.8(2)
C(21) C(20) C(25) C(24) -1.5(3)
C(25) C(20) C(21) C(22) 0.1(3)
C(20) C(21) C(22) C(23) 1.1(4)
C(21) C(22) C(23) C(24) -1.0(4)
C(22) C(23) C(24) C(25) -0.4(4)
C(23) C(24) C(25) N(2) -177.8(2)
C(23) C(24) C(25) C(20) 1.6(4)
C(18) C(26) C(27) C(28) 179.1(2)
C(18) C(26) C(31) C(30) -179.2(2)
C(27) C(26) C(31) C(30) -0.3(4)
C(31) C(26) C(27) C(28) 0.2(4)
C(26) C(27) C(28) C(29) 0.5(4)
C(27) C(28) C(29) O(2) 178.3(2)
C(27) C(28) C(29) C(30) -1.1(4)
O(2) C(29) C(30) C(31) -178.4(2)
C(28) C(29) C(30) C(31) 1.1(4)
C(29) C(30) C(31) C(26) -0.4(4)
